data_4126466
loop_
_publ_author_name
'Liniger, Marc'
'Liu, Yiyang'
'Stoltz, Brian M.'

_publ_section_title
;
 Sequential Ruthenium Catalysis for Olefin Isomerization and Oxidation:
 Application to the Synthesis of Unusual Amino Acids.
;
_journal_name_full 'Journal of the American Chemical Society'
_journal_paper_doi 10.1021/jacs.7b08496
_journal_year 2017
_chemical_absolute_configuration ad
_chemical_formula_sum 'C11 H23 N O4 S'
_chemical_formula_weight 265.36
_space_group_crystal_system tetragonal
_space_group_IT_number 96
_space_group_name_Hall 'P 4nw 2abw'
_space_group_name_H-M_alt 'P 43 21 2'
_symmetry_space_group_name_Hall 'P 4nw 2abw'
_symmetry_space_group_name_H-M 'P 43 21 2'
_atom_sites_solution_hydrogens mixed
_atom_sites_solution_primary direct
_atom_sites_solution_secondary difmap
_audit_creation_method SHELXL-2014/7
_cell_angle_alpha 90
_cell_angle_beta 90
_cell_angle_gamma 90
_cell_formula_units_Z 8
_cell_length_a 9.7978(3)
_cell_length_b 9.7978(3)
_cell_length_c 30.8360(9)
_cell_measurement_reflns_used 9967
_cell_measurement_temperature 100(2)
_cell_measurement_theta_max 30.30
_cell_measurement_theta_min 2.46
_cell_volume 2960.16(15)
_computing_cell_refinement 'SAINT v8.34A (Bruker-AXS, 2007)'
_computing_data_collection 'APEX2 v2014.7-1 (Bruker-AXS, 2014)'
_computing_data_reduction 'SAINT v8.34A (Bruker-AXS, 2007)'
_computing_molecular_graphics 'Bruker SHELXTL'
_computing_publication_material 'Bruker SHELXTL'
_computing_structure_refinement 'SHELXL-2014/7 (Sheldrick, 2014)'
_computing_structure_solution 'SHELXS-2013/1 (She ldrick, 2013)'
_diffrn_ambient_temperature 100(2)
_diffrn_detector_area_resol_mean 10.24
_diffrn_measured_fraction_theta_full 0.999
_diffrn_measured_fraction_theta_max 0.997
_diffrn_measurement_device_type 'Bruker D8 VENTURE Kappa Duo PHOTON 100 CMOS'
_diffrn_measurement_method '\f and \w scans'
_diffrn_radiation_type MoK\a
_diffrn_radiation_wavelength 0.71073
_diffrn_reflns_av_R_equivalents 0.0361
_diffrn_reflns_av_unetI/netI 0.0221
_diffrn_reflns_Laue_measured_fraction_full 0.999
_diffrn_reflns_Laue_measured_fraction_max 0.997
_diffrn_reflns_limit_h_max 14
_diffrn_reflns_limit_h_min -13
_diffrn_reflns_limit_k_max 13
_diffrn_reflns_limit_k_min -13
_diffrn_reflns_limit_l_max 44
_diffrn_reflns_limit_l_min -44
_diffrn_reflns_number 33003
_diffrn_reflns_point_group_measured_fraction_full 1.000
_diffrn_reflns_point_group_measured_fraction_max 0.998
_diffrn_reflns_theta_full 25.242
_diffrn_reflns_theta_max 30.577
_diffrn_reflns_theta_min 2.181
_diffrn_source 'I\mS HB micro-focus sealed tube'
_exptl_absorpt_coefficient_mu 0.222
_exptl_absorpt_correction_T_max 0.7461
_exptl_absorpt_correction_T_min 0.6881
_exptl_absorpt_correction_type multi-scan
_exptl_absorpt_process_details 'SADABS-2014/4 (Sheldrick, 2014)'
_exptl_crystal_colour colourless
_exptl_crystal_density_diffrn 1.191
_exptl_crystal_density_method 'not measured'
_exptl_crystal_description Block
_exptl_crystal_F_000 1152
_exptl_crystal_size_max 0.400
_exptl_crystal_size_mid 0.300
_exptl_crystal_size_min 0.200
_refine_diff_density_max 0.292
_refine_diff_density_min -0.184
_refine_diff_density_rms 0.040
_refine_ls_abs_structure_details
; 
 Flack x determined using 1680 quotients [(I+)-(I-)]/[(I+)+(I-)] 
 (Parsons, Flack and Wagner, Acta Cryst. B69 (2013) 249-259). 
;
_refine_ls_abs_structure_Flack -0.03(2)
_refine_ls_extinction_method none
_refine_ls_goodness_of_fit_ref 1.069
_refine_ls_hydrogen_treatment mixed
_refine_ls_matrix_type full
_refine_ls_number_parameters 164
_refine_ls_number_reflns 4535
_refine_ls_number_restraints 1
_refine_ls_restrained_S_all 1.069
_refine_ls_R_factor_all 0.0304
_refine_ls_R_factor_gt 0.0279
_refine_ls_shift/su_max 0.001
_refine_ls_shift/su_mean 0.000
_refine_ls_structure_factor_coef Fsqd
_refine_ls_weighting_details 'w=1/[\s^2^(Fo^2^)+(0.0412P)^2^+0.2831P] where P=(Fo^2^+2Fc^2^)/3'
_refine_ls_weighting_scheme calc
_refine_ls_wR_factor_gt 0.0702
_refine_ls_wR_factor_ref 0.0718
_reflns_Friedel_coverage 0.681
_reflns_Friedel_fraction_full 1.000
_reflns_Friedel_fraction_max 0.998
_reflns_number_gt 4294
_reflns_number_total 4535
_reflns_threshold_expression 'I > 2\s(I)'
_cod_data_source_file ja7b08496_si_008.cif
_cod_data_source_block A14430
_cod_original_cell_volume 2960.2(2)
_cod_database_code 4126466
_shelx_shelxl_version_number 2014/7
_shelx_space_group_comment
; 
The symmetry employed for this shelxl refinement is uniquely defined 
by the following loop, which should always be used as a source of 
symmetry information in preference to the above space-group names. 
They are only intended as comments. 
;
_shelx_estimated_absorpt_t_min 0.916
_shelx_estimated_absorpt_t_max 0.957

loop_
_space_group_symop_operation_xyz
'x, y, z'
'-x, -y, z+1/2'
'-y+1/2, x+1/2, z+3/4'
'y+1/2, -x+1/2, z+1/4'
'-x+1/2, y+1/2, -z+3/4'
'x+1/2, -y+1/2, -z+1/4'
'y, x, -z'
'-y, -x, -z+1/2'

loop_
_atom_site_label
_atom_site_type_symbol
_atom_site_fract_x
_atom_site_fract_y
_atom_site_fract_z
_atom_site_U_iso_or_equiv
_atom_site_adp_type
_atom_site_occupancy
_atom_site_site_symmetry_order
_atom_site_calc_flag
_atom_site_refinement_flags_posn
_atom_site_refinement_flags_adp
S1 S 0.38909(3) 0.34168(3) 0.42613(2) 0.01372(8) Uani 1 1 d . .
O1 O 0.28594(10) 0.40781(10) 0.45212(3) 0.0182(2) Uani 1 1 d . .
O2 O 0.44583(11) 0.41364(10) 0.38963(3) 0.0192(2) Uani 1 1 d . .
N1 N 0.51298(12) 0.30724(14) 0.45883(4) 0.0172(2) Uani 1 1 d D .
H1N H 0.4889(19) 0.2861(19) 0.4844(5) 0.021 Uiso 1 1 d D U
C1 C 0.65157(14) 0.27694(15) 0.44457(4) 0.0193(3) Uani 1 1 d . .
H1 H 0.6540 0.2846 0.4122 0.023 Uiso 1 1 calc R U
C2 C 0.68469(17) 0.12963(17) 0.45657(5) 0.0252(3) Uani 1 1 d . .
O3 O 0.64290(15) 0.07249(13) 0.48850(4) 0.0382(3) Uani 1 1 d . .
O4 O 0.76673(13) 0.07164(13) 0.42711(4) 0.0326(3) Uani 1 1 d . .
C3 C 0.8066(3) -0.0681(2) 0.43641(7) 0.0526(7) Uani 1 1 d . .
H3A H 0.8476 -0.0727 0.4654 0.079 Uiso 1 1 calc R U
H3B H 0.8730 -0.0988 0.4148 0.079 Uiso 1 1 calc R U
H3C H 0.7259 -0.1271 0.4354 0.079 Uiso 1 1 calc R U
C4 C 0.75682(15) 0.38068(18) 0.46351(5) 0.0237(3) Uani 1 1 d . .
C5 C 0.89994(17) 0.3456(2) 0.44735(6) 0.0362(4) Uani 1 1 d . .
H5A H 0.8996 0.3409 0.4156 0.054 Uiso 1 1 calc R U
H5B H 0.9279 0.2572 0.4593 0.054 Uiso 1 1 calc R U
H5C H 0.9641 0.4163 0.4568 0.054 Uiso 1 1 calc R U
C6 C 0.71948(19) 0.52420(19) 0.44766(6) 0.0310(4) Uani 1 1 d . .
H6A H 0.7835 0.5906 0.4599 0.046 Uiso 1 1 calc R U
H6B H 0.6265 0.5466 0.4570 0.046 Uiso 1 1 calc R U
H6C H 0.7245 0.5272 0.4159 0.046 Uiso 1 1 calc R U
C7 C 0.75426(17) 0.3773(2) 0.51334(5) 0.0303(4) Uani 1 1 d . .
H7A H 0.7805 0.2861 0.5234 0.045 Uiso 1 1 calc R U
H7B H 0.6620 0.3986 0.5236 0.045 Uiso 1 1 calc R U
H7C H 0.8186 0.4449 0.5247 0.045 Uiso 1 1 calc R U
C8 C 0.31413(14) 0.18551(14) 0.40547(4) 0.0165(3) Uani 1 1 d . .
C9 C 0.41988(17) 0.10859(17) 0.37855(6) 0.0288(3) Uani 1 1 d . .
H9A H 0.3756 0.0325 0.3635 0.043 Uiso 1 1 calc R U
H9B H 0.4915 0.0732 0.3977 0.043 Uiso 1 1 calc R U
H9C H 0.4604 0.1707 0.3572 0.043 Uiso 1 1 calc R U
C10 C 0.19417(16) 0.22990(15) 0.37674(5) 0.0222(3) Uani 1 1 d . .
H10A H 0.2286 0.2831 0.3522 0.033 Uiso 1 1 calc R U
H10B H 0.1310 0.2860 0.3938 0.033 Uiso 1 1 calc R U
H10C H 0.1462 0.1489 0.3660 0.033 Uiso 1 1 calc R U
C11 C 0.26333(18) 0.10083(17) 0.44374(5) 0.0260(3) Uani 1 1 d . .
H11A H 0.2201 0.0172 0.4330 0.039 Uiso 1 1 calc R U
H11B H 0.1967 0.1540 0.4604 0.039 Uiso 1 1 calc R U
H11C H 0.3406 0.0769 0.4625 0.039 Uiso 1 1 calc R U

loop_
_atom_site_aniso_label
_atom_site_aniso_U_11
_atom_site_aniso_U_22
_atom_site_aniso_U_33
_atom_site_aniso_U_23
_atom_site_aniso_U_13
_atom_site_aniso_U_12
S1 0.01601(15) 0.01290(14) 0.01225(12) -0.00124(11) -0.00055(11) 0.00226(11)
O1 0.0174(5) 0.0189(5) 0.0182(4) -0.0062(4) -0.0015(4) 0.0050(4)
O2 0.0240(5) 0.0177(5) 0.0158(4) 0.0029(4) -0.0011(4) -0.0009(4)
N1 0.0148(5) 0.0259(6) 0.0109(5) 0.0014(4) 0.0009(4) 0.0051(4)
C1 0.0158(6) 0.0292(7) 0.0130(5) 0.0026(5) 0.0026(5) 0.0069(6)
C2 0.0248(7) 0.0318(8) 0.0189(6) 0.0033(6) 0.0053(6) 0.0133(6)
O3 0.0516(8) 0.0350(7) 0.0281(6) 0.0117(5) 0.0187(6) 0.0194(6)
O4 0.0365(7) 0.0382(7) 0.0231(5) 0.0052(5) 0.0116(5) 0.0221(5)
C3 0.0696(16) 0.0487(12) 0.0395(10) 0.0117(9) 0.0204(10) 0.0430(11)
C4 0.0155(6) 0.0382(9) 0.0175(6) 0.0040(6) 0.0007(5) 0.0005(6)
C5 0.0172(7) 0.0623(12) 0.0290(8) 0.0032(8) 0.0042(6) 0.0016(8)
C6 0.0305(9) 0.0341(9) 0.0284(8) 0.0030(7) -0.0042(7) -0.0052(7)
C7 0.0212(7) 0.0519(11) 0.0177(6) 0.0010(7) -0.0017(6) -0.0009(7)
C8 0.0212(6) 0.0127(6) 0.0157(6) -0.0024(5) 0.0005(5) 0.0011(5)
C9 0.0293(8) 0.0222(7) 0.0349(8) -0.0139(6) 0.0069(6) 0.0024(6)
C10 0.0270(7) 0.0192(7) 0.0204(6) -0.0016(5) -0.0056(6) -0.0019(5)
C11 0.0359(9) 0.0187(7) 0.0234(7) 0.0043(6) 0.0006(6) -0.0042(6)

loop_
_atom_type_symbol
_atom_type_description
_atom_type_scat_dispersion_real
_atom_type_scat_dispersion_imag
_atom_type_scat_source
C C 0.0033 0.0016 'International Tables Vol C Tables 4.2.6.8 and 6.1.1.4'
H H 0.0000 0.0000 'International Tables Vol C Tables 4.2.6.8 and 6.1.1.4'
N N 0.0061 0.0033 'International Tables Vol C Tables 4.2.6.8 and 6.1.1.4'
O O 0.0106 0.0060 'International Tables Vol C Tables 4.2.6.8 and 6.1.1.4'
S S 0.1246 0.1234 'International Tables Vol C Tables 4.2.6.8 and 6.1.1.4'

loop_
_geom_angle_atom_site_label_1
_geom_angle_atom_site_label_2
_geom_angle_atom_site_label_3
_geom_angle
O2 S1 O1 118.98(6)
O2 S1 N1 107.49(6)
O1 S1 N1 105.88(6)
O2 S1 C8 107.16(6)
O1 S1 C8 106.88(6)
N1 S1 C8 110.36(7)
C1 N1 S1 123.69(9)
C1 N1 H1N 119.3(13)
S1 N1 H1N 115.0(13)
N1 C1 C2 108.53(12)
N1 C1 C4 111.71(12)
C2 C1 C4 112.63(12)
N1 C1 H1 107.9
C2 C1 H1 107.9
C4 C1 H1 107.9
O3 C2 O4 124.14(15)
O3 C2 C1 124.47(14)
O4 C2 C1 111.39(12)
C2 O4 C3 115.29(13)
O4 C3 H3A 109.5
O4 C3 H3B 109.5
H3A C3 H3B 109.5
O4 C3 H3C 109.5
H3A C3 H3C 109.5
H3B C3 H3C 109.5
C5 C4 C6 108.75(14)
C5 C4 C7 109.64(13)
C6 C4 C7 109.55(15)
C5 C4 C1 109.76(14)
C6 C4 C1 108.68(12)
C7 C4 C1 110.42(13)
C4 C5 H5A 109.5
C4 C5 H5B 109.5
H5A C5 H5B 109.5
C4 C5 H5C 109.5
H5A C5 H5C 109.5
H5B C5 H5C 109.5
C4 C6 H6A 109.5
C4 C6 H6B 109.5
H6A C6 H6B 109.5
C4 C6 H6C 109.5
H6A C6 H6C 109.5
H6B C6 H6C 109.5
C4 C7 H7A 109.5
C4 C7 H7B 109.5
H7A C7 H7B 109.5
C4 C7 H7C 109.5
H7A C7 H7C 109.5
H7B C7 H7C 109.5
C11 C8 C9 111.93(13)
C11 C8 C10 110.53(12)
C9 C8 C10 110.24(12)
C11 C8 S1 108.61(9)
C9 C8 S1 109.44(10)
C10 C8 S1 105.90(9)
C8 C9 H9A 109.5
C8 C9 H9B 109.5
H9A C9 H9B 109.5
C8 C9 H9C 109.5
H9A C9 H9C 109.5
H9B C9 H9C 109.5
C8 C10 H10A 109.5
C8 C10 H10B 109.5
H10A C10 H10B 109.5
C8 C10 H10C 109.5
H10A C10 H10C 109.5
H10B C10 H10C 109.5
C8 C11 H11A 109.5
C8 C11 H11B 109.5
H11A C11 H11B 109.5
C8 C11 H11C 109.5
H11A C11 H11C 109.5
H11B C11 H11C 109.5

loop_
_geom_bond_atom_site_label_1
_geom_bond_atom_site_label_2
_geom_bond_distance
S1 O2 1.4398(10)
S1 O1 1.4434(10)
S1 N1 1.6137(12)
S1 C8 1.8129(14)
N1 C1 1.4579(18)
N1 H1N 0.849(15)
C1 C2 1.525(2)
C1 C4 1.561(2)
C1 H1 1.0000
C2 O3 1.2044(19)
C2 O4 1.3394(18)
O4 C3 1.452(2)
C3 H3A 0.9800
C3 H3B 0.9800
C3 H3C 0.9800
C4 C5 1.527(2)
C4 C6 1.533(2)
C4 C7 1.537(2)
C5 H5A 0.9800
C5 H5B 0.9800
C5 H5C 0.9800
C6 H6A 0.9800
C6 H6B 0.9800
C6 H6C 0.9800
C7 H7A 0.9800
C7 H7B 0.9800
C7 H7C 0.9800
C8 C11 1.526(2)
C8 C9 1.527(2)
C8 C10 1.535(2)
C9 H9A 0.9800
C9 H9B 0.9800
C9 H9C 0.9800
C10 H10A 0.9800
C10 H10B 0.9800
C10 H10C 0.9800
C11 H11A 0.9800
C11 H11B 0.9800
C11 H11C 0.9800

loop_
_geom_hbond_atom_site_label_D
_geom_hbond_atom_site_label_H
_geom_hbond_atom_site_label_A
_geom_hbond_distance_DH
_geom_hbond_distance_HA
_geom_hbond_distance_DA
_geom_hbond_angle_DHA
_geom_hbond_site_symmetry_A
N1 H1N O1 0.849(15) 2.113(15) 2.9403(15) 164.9(18) 7_556
C3 H3B O2 0.98 2.44 3.379(2) 159.2 5_645
C10 H10C O2 0.98 2.48 3.4260(18) 161.8 5_545

loop_
_geom_torsion_atom_site_label_1
_geom_torsion_atom_site_label_2
_geom_torsion_atom_site_label_3
_geom_torsion_atom_site_label_4
_geom_torsion
O2 S1 N1 C1 -33.42(14)
O1 S1 N1 C1 -161.58(12)
C8 S1 N1 C1 83.12(13)
S1 N1 C1 C2 -114.99(12)
S1 N1 C1 C4 120.24(12)
N1 C1 C2 O3 -33.9(2)
C4 C1 C2 O3 90.3(2)
N1 C1 C2 O4 146.25(13)
C4 C1 C2 O4 -89.54(15)
O3 C2 O4 C3 -1.3(3)
C1 C2 O4 C3 178.56(17)
N1 C1 C4 C5 -179.47(13)
C2 C1 C4 C5 58.08(16)
N1 C1 C4 C6 -60.65(15)
C2 C1 C4 C6 176.90(13)
N1 C1 C4 C7 59.54(16)
C2 C1 C4 C7 -62.91(16)
O2 S1 C8 C11 175.36(10)
O1 S1 C8 C11 -56.06(11)
N1 S1 C8 C11 58.62(11)
O2 S1 C8 C9 52.90(12)
O1 S1 C8 C9 -178.52(10)
N1 S1 C8 C9 -63.84(11)
O2 S1 C8 C10 -65.91(10)
O1 S1 C8 C10 62.67(10)
N1 S1 C8 C10 177.35(9)
